data_2231588
loop_
_publ_author_name
'Al-Dajani, Mohammad T. M.'
'Wahab, Habibah A.'
'Shamsuddin, Shaharum'
'Hemamalini, Madhukar'
'Fun, Hoong-Kun'

_publ_section_title
;
 <i>N</i>,<i>N</i>'-(Ethane-1,2-diyl)bis(4-chlorobenzenesulfonamide)
;
_journal_coeditor_code LH5285
_journal_issue 9
_journal_name_full 'Acta Crystallographica Section E'
_journal_page_first o2241
_journal_paper_doi 10.1107/S1600536811028443
_journal_volume 67
_journal_year 2011
_chemical_formula_iupac 'C14 H14 Cl2 N2 O4 S2'
_chemical_formula_moiety 'C14 H14 Cl2 N2 O4 S2'
_chemical_formula_sum 'C14 H14 Cl2 N2 O4 S2'
_chemical_formula_weight 409.29
_chemical_name_common
;
<i>N</i>,<i>N</i>'-(Ethane-1,2-diyl)bis(4-chlorobenzenesulfonamide)
;
_chemical_name_systematic
;
4-chloro-<i>N</i>-[2-(4-chlorobenzenesulfonamido)ethyl]benzenesulfonamide
;
_space_group_IT_number 14
_symmetry_cell_setting monoclinic
_symmetry_space_group_name_Hall '-P 2ybc'
_symmetry_space_group_name_H-M 'P 1 21/c 1'
_atom_sites_solution_hydrogens geom
_atom_sites_solution_primary direct
_atom_sites_solution_secondary difmap
_audit_creation_method SHELXL-97
_cell_angle_alpha 90.00
_cell_angle_beta 110.2700(10)
_cell_angle_gamma 90.00
_cell_formula_units_Z 2
_cell_length_a 13.2640(5)
_cell_length_b 5.3390(2)
_cell_length_c 13.1792(5)
_cell_measurement_reflns_used 9471
_cell_measurement_temperature 296(2)
_cell_measurement_theta_max 33.49
_cell_measurement_theta_min 3.27
_cell_volume 875.51(6)
_computing_cell_refinement 'SAINT (Bruker, 2009)'
_computing_data_collection 'APEX2 (Bruker, 2009)'
_computing_data_reduction 'SAINT (Bruker, 2009)'
_computing_molecular_graphics 'SHELXTL (Sheldrick, 2008)'
_computing_publication_material 'SHELXTL (Sheldrick, 2008) and PLATON (Spek, 2009)'
_computing_structure_refinement 'SHELXTL (Sheldrick, 2008)'
_computing_structure_solution 'SHELXTL (Sheldrick, 2008)'
_diffrn_ambient_temperature 296(2)
_diffrn_measured_fraction_theta_full 0.996
_diffrn_measured_fraction_theta_max 0.996
_diffrn_measurement_device_type
;
Bruker APEXII DUO CCD area-detector
;
_diffrn_measurement_method '\f and \w'
_diffrn_radiation_monochromator graphite
_diffrn_radiation_source 'fine-focus sealed tube'
_diffrn_radiation_type MoK\a
_diffrn_radiation_wavelength 0.71073
_diffrn_reflns_av_R_equivalents 0.0317
_diffrn_reflns_av_sigmaI/netI 0.0211
_diffrn_reflns_limit_h_max 21
_diffrn_reflns_limit_h_min -21
_diffrn_reflns_limit_k_max 8
_diffrn_reflns_limit_k_min -8
_diffrn_reflns_limit_l_max 20
_diffrn_reflns_limit_l_min -19
_diffrn_reflns_number 25142
_diffrn_reflns_theta_full 34.46
_diffrn_reflns_theta_max 34.46
_diffrn_reflns_theta_min 3.13
_diffrn_standards_number 0
_exptl_absorpt_coefficient_mu 0.630
_exptl_absorpt_correction_T_max 0.9254
_exptl_absorpt_correction_T_min 0.6132
_exptl_absorpt_correction_type multi-scan
_exptl_absorpt_process_details '(SADABS; Bruker, 2009)'
_exptl_crystal_colour colourless
_exptl_crystal_density_diffrn 1.553
_exptl_crystal_density_method 'not measured'
_exptl_crystal_description plate
_exptl_crystal_F_000 420
_exptl_crystal_size_max 0.86
_exptl_crystal_size_mid 0.42
_exptl_crystal_size_min 0.13
_refine_diff_density_max 0.837
_refine_diff_density_min -0.711
_refine_ls_extinction_coef 0.037(6)
_refine_ls_extinction_expression Fc^*^=kFc[1+0.001xFc^2^\l^3^/sin(2\q)]^-1/4^
_refine_ls_extinction_method 'SHELXTL (Sheldrick, 2008)'
_refine_ls_goodness_of_fit_ref 1.027
_refine_ls_hydrogen_treatment mixed
_refine_ls_matrix_type full
_refine_ls_number_parameters 114
_refine_ls_number_reflns 3689
_refine_ls_number_restraints 0
_refine_ls_restrained_S_all 1.027
_refine_ls_R_factor_all 0.0681
_refine_ls_R_factor_gt 0.0544
_refine_ls_shift/su_max_lt 0.001
_refine_ls_shift/su_mean 0.001
_refine_ls_structure_factor_coef Fsqd
_refine_ls_weighting_details 'calc w=1/[\s^2^(Fo^2^)+(0.0979P)^2^+0.2210P] where P=(Fo^2^+2Fc^2^)/3'
_refine_ls_weighting_scheme calc
_refine_ls_wR_factor_gt 0.1587
_refine_ls_wR_factor_ref 0.1754
_reflns_number_gt 2869
_reflns_number_total 3689
_reflns_threshold_expression I>2\s(I)
_cod_data_source_file lh5285.cif
_cod_data_source_block I
_cod_original_sg_symbol_H-M 'P 21/c'
_cod_database_code 2231588
_cod_database_fobs_code 2231588

loop_
_symmetry_equiv_pos_as_xyz
'x, y, z'
'-x, y+1/2, -z+1/2'
'-x, -y, -z'
'x, -y-1/2, z-1/2'

loop_
_atom_site_type_symbol
_atom_site_label
_atom_site_fract_x
_atom_site_fract_y
_atom_site_fract_z
_atom_site_U_iso_or_equiv
_atom_site_adp_type
_atom_site_calc_flag
_atom_site_refinement_flags
_atom_site_occupancy
_atom_site_symmetry_multiplicity
Cl Cl1 0.05348(6) 1.46054(14) 0.19657(6) 0.0881(2) Uani d . 1 1
S S1 0.35715(3) 0.67863(7) 0.09928(3) 0.04701(14) Uani d . 1 1
O O1 0.30882(14) 0.5925(3) -0.00946(11) 0.0722(4) Uani d . 1 1
O O2 0.39055(12) 0.5017(2) 0.18611(12) 0.0615(3) Uani d . 1 1
N N1 0.46306(13) 0.8326(3) 0.10557(14) 0.0537(3) Uani d . 1 1
C C1 0.18737(14) 1.0017(4) 0.04025(13) 0.0572(4) Uani d . 1 1
H H1A 0.1784 0.9592 -0.0308 0.069 Uiso calc R 1 1
C C2 0.12110(16) 1.1788(4) 0.06200(16) 0.0648(5) Uani d . 1 1
H H2A 0.0680 1.2581 0.0056 0.078 Uiso calc R 1 1
C C3 0.13465(14) 1.2362(4) 0.16811(17) 0.0564(4) Uani d . 1 1
C C4 0.21201(17) 1.1220(4) 0.25315(15) 0.0602(4) Uani d . 1 1
H H4A 0.2191 1.1612 0.3240 0.072 Uiso calc R 1 1
C C5 0.27916(15) 0.9482(4) 0.23194(12) 0.0543(4) Uani d . 1 1
H H5A 0.3325 0.8707 0.2888 0.065 Uiso calc R 1 1
C C6 0.26714(11) 0.8888(3) 0.12547(11) 0.0428(3) Uani d . 1 1
C C7 0.45903(17) 1.0240(4) 0.02466(18) 0.0635(5) Uani d . 1 1
H H7A 0.4710 1.1877 0.0587 0.076 Uiso calc R 1 1
H H7B 0.3884 1.0241 -0.0311 0.076 Uiso calc R 1 1
H H1N1 0.496(2) 0.868(6) 0.166(2) 0.076(8) Uiso d . 1 1

loop_
_atom_site_aniso_label
_atom_site_aniso_U_11
_atom_site_aniso_U_22
_atom_site_aniso_U_33
_atom_site_aniso_U_12
_atom_site_aniso_U_13
_atom_site_aniso_U_23
Cl1 0.0889(4) 0.0823(4) 0.1081(5) 0.0331(3) 0.0532(4) 0.0217(3)
S1 0.0555(2) 0.0437(2) 0.03914(19) -0.00060(14) 0.01292(15) -0.00090(12)
O1 0.0873(10) 0.0712(9) 0.0468(6) 0.0035(8) 0.0090(6) -0.0168(6)
O2 0.0717(8) 0.0495(7) 0.0620(7) 0.0049(6) 0.0214(6) 0.0146(5)
N1 0.0538(7) 0.0590(8) 0.0516(7) 0.0028(6) 0.0226(6) 0.0065(6)
C1 0.0508(8) 0.0756(12) 0.0390(7) 0.0038(7) 0.0079(6) 0.0079(7)
C2 0.0524(9) 0.0799(13) 0.0563(9) 0.0152(8) 0.0113(7) 0.0193(9)
C3 0.0522(8) 0.0566(9) 0.0653(10) 0.0068(7) 0.0265(7) 0.0122(8)
C4 0.0711(11) 0.0637(10) 0.0484(8) 0.0112(9) 0.0241(8) 0.0060(7)
C5 0.0620(9) 0.0605(9) 0.0374(6) 0.0110(7) 0.0135(6) 0.0078(6)
C6 0.0431(6) 0.0460(7) 0.0366(5) -0.0031(5) 0.0104(5) 0.0047(5)
C7 0.0724(11) 0.0577(10) 0.0775(12) 0.0207(8) 0.0477(10) 0.0202(9)

loop_
_atom_type_symbol
_atom_type_description
_atom_type_scat_dispersion_real
_atom_type_scat_dispersion_imag
_atom_type_scat_source
C C 0.0033 0.0016 'International Tables Vol C Tables 4.2.6.8 and 6.1.1.4'
H H 0.0000 0.0000 'International Tables Vol C Tables 4.2.6.8 and 6.1.1.4'
N N 0.0061 0.0033 'International Tables Vol C Tables 4.2.6.8 and 6.1.1.4'
O O 0.0106 0.0060 'International Tables Vol C Tables 4.2.6.8 and 6.1.1.4'
S S 0.1246 0.1234 'International Tables Vol C Tables 4.2.6.8 and 6.1.1.4'
Cl Cl 0.1484 0.1585 'International Tables Vol C Tables 4.2.6.8 and 6.1.1.4'

loop_
_geom_angle_atom_site_label_1
_geom_angle_atom_site_label_2
_geom_angle_atom_site_label_3
_geom_angle_site_symmetry_1
_geom_angle_site_symmetry_3
_geom_angle
O1 S1 O2 . . 119.79(10)
O1 S1 N1 . . 107.30(10)
O2 S1 N1 . . 105.90(9)
O1 S1 C6 . . 107.66(8)
O2 S1 C6 . . 107.92(8)
N1 S1 C6 . . 107.76(8)
C7 N1 S1 . . 120.62(14)
C7 N1 H1N1 . . 116(2)
S1 N1 H1N1 . . 110(2)
C6 C1 C2 . . 119.32(16)
C6 C1 H1A . . 120.3
C2 C1 H1A . . 120.3
C3 C2 C1 . . 119.42(16)
C3 C2 H2A . . 120.3
C1 C2 H2A . . 120.3
C4 C3 C2 . . 121.75(18)
C4 C3 Cl1 . . 118.31(16)
C2 C3 Cl1 . . 119.94(14)
C3 C4 C5 . . 119.05(17)
C3 C4 H4A . . 120.5
C5 C4 H4A . . 120.5
C4 C5 C6 . . 120.03(15)
C4 C5 H5A . . 120.0
C6 C5 H5A . . 120.0
C1 C6 C5 . . 120.40(16)
C1 C6 S1 . . 119.90(12)
C5 C6 S1 . . 119.66(11)
N1 C7 C7 . 3_675 110.75(19)
N1 C7 H7A . . 109.5
C7 C7 H7A 3_675 . 109.5
N1 C7 H7B . . 109.5
C7 C7 H7B 3_675 . 109.5
H7A C7 H7B . . 108.1

loop_
_geom_bond_atom_site_label_1
_geom_bond_atom_site_label_2
_geom_bond_site_symmetry_2
_geom_bond_distance
Cl1 C3 . 1.7359(19)
S1 O1 . 1.4282(14)
S1 O2 . 1.4308(13)
S1 N1 . 1.6048(16)
S1 C6 . 1.7574(16)
N1 C7 . 1.465(2)
N1 H1N1 . 0.78(3)
C1 C6 . 1.386(2)
C1 C2 . 1.387(3)
C1 H1A . 0.9300
C2 C3 . 1.381(3)
C2 H2A . 0.9300
C3 C4 . 1.373(3)
C4 C5 . 1.380(3)
C4 H4A . 0.9300
C5 C6 . 1.393(2)
C5 H5A . 0.9300
C7 C7 3_675 1.469(3)
C7 H7A . 0.9700
C7 H7B . 0.9700

loop_
_geom_hbond_atom_site_label_D
_geom_hbond_atom_site_label_H
_geom_hbond_atom_site_label_A
_geom_hbond_site_symmetry_A
_geom_hbond_distance_DH
_geom_hbond_distance_HA
_geom_hbond_distance_DA
_geom_hbond_angle_DHA
_geom_hbond_publ_flag
N1 H1N1 O2 2_655 0.79(3) 2.13(3) 2.903(2) 167(3) yes
C4 H4A O1 4_576 0.93 2.50 3.157(2) 127 yes

loop_
_geom_torsion_atom_site_label_1
_geom_torsion_atom_site_label_2
_geom_torsion_atom_site_label_3
_geom_torsion_atom_site_label_4
_geom_torsion_site_symmetry_4
_geom_torsion
O1 S1 N1 C7 . 48.19(17)
O2 S1 N1 C7 . 177.22(15)
C6 S1 N1 C7 . -67.49(16)
C6 C1 C2 C3 . -1.0(3)
C1 C2 C3 C4 . -0.2(3)
C1 C2 C3 Cl1 . 179.13(16)
C2 C3 C4 C5 . 1.1(3)
Cl1 C3 C4 C5 . -178.26(16)
C3 C4 C5 C6 . -0.7(3)
C2 C1 C6 C5 . 1.4(3)
C2 C1 C6 S1 . -176.04(15)
C4 C5 C6 C1 . -0.5(3)
C4 C5 C6 S1 . 176.93(15)
O1 S1 C6 C1 . -20.18(17)
O2 S1 C6 C1 . -150.79(14)
N1 S1 C6 C1 . 95.26(15)
O1 S1 C6 C5 . 162.35(16)
O2 S1 C6 C5 . 31.74(16)
N1 S1 C6 C5 . -82.21(15)
S1 N1 C7 C7 3_675 -126.2(2)
